data_7221652
loop_
_publ_author_name
'Bakthadoss, Manickam'
'Jayakumar, Srinivasan'

_publ_section_title
;
 A Facile Synthesis of Isoxazolo[3,4-a]pyrrolizine and
 Isoxazolo[4,3-c]pyridine Derivatives via Intramolecular Nitrone
 Cycloaddition Reaction
;
_journal_name_full 'RSC Adv.'
_journal_paper_doi 10.1039/C5RA10371A
_journal_year 2015
_chemical_formula_sum 'C23 H22 N2 O3'
_chemical_formula_weight 374.43
_chemical_name_systematic
;
 ?
;
_space_group_IT_number 2
_symmetry_space_group_name_Hall '-P 1'
_symmetry_space_group_name_H-M 'P -1'
_atom_sites_solution_hydrogens geom
_atom_sites_solution_primary direct
_atom_sites_solution_secondary difmap
_audit_creation_method SHELXL-97
_audit_update_record
;
2015-03-10 deposited with the CCDC.
2015-07-24 downloaded from the CCDC.
;
_cell_angle_alpha 83.851(7)
_cell_angle_beta 81.150(7)
_cell_angle_gamma 76.110(7)
_cell_formula_units_Z 2
_cell_length_a 6.7971(8)
_cell_length_b 11.2067(12)
_cell_length_c 13.1499(15)
_cell_measurement_temperature 293(2)
_cell_volume 958.23(19)
_computing_structure_refinement 'SHELXL-97 (Sheldrick, 1997)'
_diffrn_ambient_temperature 293(2)
_diffrn_measured_fraction_theta_full 0.995
_diffrn_measured_fraction_theta_max 0.995
_diffrn_radiation_monochromator graphite
_diffrn_radiation_source 'fine-focus sealed tube'
_diffrn_radiation_type MoK\a
_diffrn_radiation_wavelength 0.71073
_diffrn_reflns_av_R_equivalents 0.0351
_diffrn_reflns_av_sigmaI/netI 0.0366
_diffrn_reflns_limit_h_max 7
_diffrn_reflns_limit_h_min -9
_diffrn_reflns_limit_k_max 14
_diffrn_reflns_limit_k_min -14
_diffrn_reflns_limit_l_max 17
_diffrn_reflns_limit_l_min -17
_diffrn_reflns_number 16822
_diffrn_reflns_theta_full 28.36
_diffrn_reflns_theta_max 28.36
_diffrn_reflns_theta_min 1.57
_exptl_absorpt_coefficient_mu 0.087
_exptl_crystal_density_diffrn 1.298
_exptl_crystal_density_method 'not measured'
_exptl_crystal_F_000 396
_refine_diff_density_max 0.348
_refine_diff_density_min -0.338
_refine_diff_density_rms 0.042
_refine_ls_extinction_coef 0.006(3)
_refine_ls_extinction_expression Fc^*^=kFc[1+0.001xFc^2^\l^3^/sin(2\q)]^-1/4^
_refine_ls_extinction_method SHELXL
_refine_ls_goodness_of_fit_ref 1.010
_refine_ls_hydrogen_treatment mixed
_refine_ls_matrix_type full
_refine_ls_number_parameters 277
_refine_ls_number_reflns 4758
_refine_ls_number_restraints 0
_refine_ls_restrained_S_all 1.010
_refine_ls_R_factor_all 0.0956
_refine_ls_R_factor_gt 0.0507
_refine_ls_shift/su_max 0.001
_refine_ls_shift/su_mean 0.000
_refine_ls_structure_factor_coef Fsqd
_refine_ls_weighting_details 'calc w=1/[\s^2^(Fo^2^)+(0.0625P)^2^+0.4811P] where P=(Fo^2^+2Fc^2^)/3'
_refine_ls_weighting_scheme calc
_refine_ls_wR_factor_gt 0.1262
_refine_ls_wR_factor_ref 0.1609
_reflns_number_gt 2933
_reflns_number_total 4758
_reflns_threshold_expression >2sigma(I)
_cod_data_source_file c5ra10371a2.cif
_cod_data_source_block suresh
_cod_database_code 7221652
_audit_block_doi 10.5517/cc14btt3

loop_
_symmetry_equiv_pos_as_xyz
'x, y, z'
'-x, -y, -z'

loop_
_atom_site_label
_atom_site_type_symbol
_atom_site_fract_x
_atom_site_fract_y
_atom_site_fract_z
_atom_site_U_iso_or_equiv
_atom_site_adp_type
_atom_site_occupancy
_atom_site_symmetry_multiplicity
_atom_site_calc_flag
_atom_site_refinement_flags
C1 C 0.2776(4) 0.6602(2) 0.53418(16) 0.0524(5) Uani 1 1 d .
H1 H 0.4155 0.6282 0.5396 0.063 Uiso 1 1 calc R
C2 C 0.1909(4) 0.6256(2) 0.45695(17) 0.0604(6) Uani 1 1 d .
H2 H 0.2718 0.5697 0.4115 0.072 Uiso 1 1 calc R
C3 C -0.0118(4) 0.6714(2) 0.44537(16) 0.0539(6) Uani 1 1 d .
C18 C 0.7097(4) 1.0877(2) 0.7387(3) 0.0703(8) Uani 1 1 d .
H9 H 0.8156 1.1286 0.7227 0.084 Uiso 1 1 calc R
C6 C 0.1606(3) 0.74224(18) 0.60363(14) 0.0415(5) Uani 1 1 d .
C5 C -0.0439(4) 0.7889(2) 0.59295(17) 0.0544(6) Uani 1 1 d .
H4 H -0.1253 0.8440 0.6389 0.065 Uiso 1 1 calc R
C20 C 0.4207(4) 1.0302(2) 0.69106(19) 0.0580(6) Uani 1 1 d .
H7 H 0.3332 1.0333 0.6425 0.070 Uiso 1 1 calc R
C4 C -0.1281(4) 0.7541(2) 0.51439(18) 0.0585(6) Uani 1 1 d .
H3 H -0.2653 0.7869 0.5080 0.070 Uiso 1 1 calc R
C15 C 0.3937(3) 0.96440(17) 0.78587(16) 0.0421(5) Uani 1 1 d .
C17 C 0.6833(4) 1.0228(2) 0.8328(2) 0.0645(7) Uani 1 1 d .
H10 H 0.7726 1.0196 0.8805 0.077 Uiso 1 1 calc R
C16 C 0.5252(3) 0.96219(19) 0.85716(18) 0.0510(5) Uani 1 1 d .
H11 H 0.5072 0.9199 0.9215 0.061 Uiso 1 1 calc R
C19 C 0.5785(4) 1.0910(2) 0.6695(2) 0.0723(8) Uani 1 1 d .
H8 H 0.5954 1.1353 0.6060 0.087 Uiso 1 1 calc R
C12 C -0.0348(3) 0.8138(2) 1.03900(16) 0.0465(5) Uani 1 1 d .
C10 C 0.0746(3) 0.77143(17) 0.94760(14) 0.0379(4) Uani 1 1 d .
C14 C -0.1692(3) 0.6656(2) 0.99286(17) 0.0484(5) Uani 1 1 d .
C9 C 0.2525(3) 0.78815(16) 0.87125(14) 0.0367(4) Uani 1 1 d .
C8 C 0.2660(3) 0.69197(16) 0.78929(14) 0.0356(4) Uani 1 1 d .
C7 C 0.2568(3) 0.77691(17) 0.68831(14) 0.0386(4) Uani 1 1 d .
O3 O 0.1371(2) 0.89280(12) 0.72412(10) 0.0423(3) Uani 1 1 d .
C11 C 0.0784(3) 0.6344(2) 0.82132(15) 0.0404(4) Uani 1 1 d .
C22 C 0.4669(3) 0.59692(17) 0.78690(15) 0.0404(4) Uani 1 1 d .
C21 C -0.1058(5) 0.6336(3) 0.36015(19) 0.0746(8) Uani 1 1 d .
H5A H -0.2475 0.6752 0.3643 0.112 Uiso 1 1 calc R
H5C H -0.0943 0.5461 0.3678 0.112 Uiso 1 1 calc R
H5B H -0.0352 0.6554 0.2944 0.112 Uiso 1 1 calc R
N1 N 0.2213(2) 0.91025(14) 0.81319(12) 0.0392(4) Uani 1 1 d .
N2 N -0.0078(3) 0.68179(15) 0.92099(12) 0.0406(4) Uani 1 1 d .
O1 O 0.6138(3) 0.59810(18) 0.72504(16) 0.0849(7) Uani 1 1 d .
O2 O 0.4658(3) 0.51223(16) 0.86404(13) 0.0689(5) Uani 1 1 d .
C23 C 0.6453(4) 0.4125(2) 0.8672(2) 0.0695(7) Uani 1 1 d .
H17B H 0.6257 0.3578 0.9273 0.104 Uiso 1 1 calc R
H17A H 0.7622 0.4455 0.8701 0.104 Uiso 1 1 calc R
H17C H 0.6672 0.3681 0.8065 0.104 Uiso 1 1 calc R
C13 C -0.1877(4) 0.7462(2) 1.06672(18) 0.0508(5) Uiso 1 1 d .
H12 H 0.386(3) 0.7710(17) 0.9008(14) 0.034(5) Uiso 1 1 d .
H16A H -0.024(3) 0.6646(19) 0.7764(16) 0.043(5) Uiso 1 1 d .
H16B H 0.118(3) 0.544(2) 0.8275(16) 0.047(6) Uiso 1 1 d .
H13 H -0.007(4) 0.880(2) 1.0760(18) 0.058(7) Uiso 1 1 d .
H15 H -0.245(4) 0.608(2) 0.9842(18) 0.057(7) Uiso 1 1 d .
H6 H 0.399(3) 0.7824(19) 0.6641(16) 0.046(6) Uiso 1 1 d .
H1' H -0.300(4) 0.759(3) 1.134(2) 0.087(9) Uiso 1 1 d .

loop_
_atom_site_aniso_label
_atom_site_aniso_U_11
_atom_site_aniso_U_22
_atom_site_aniso_U_33
_atom_site_aniso_U_23
_atom_site_aniso_U_13
_atom_site_aniso_U_12
C1 0.0531(13) 0.0571(13) 0.0431(11) -0.0066(9) -0.0047(10) -0.0049(11)
C2 0.0721(17) 0.0612(14) 0.0441(12) -0.0130(10) -0.0051(11) -0.0055(12)
C3 0.0720(16) 0.0576(13) 0.0352(10) -0.0002(9) -0.0104(10) -0.0202(12)
C18 0.0478(15) 0.0487(14) 0.113(2) 0.0007(14) 0.0016(15) -0.0185(11)
C6 0.0491(12) 0.0423(10) 0.0321(9) 0.0023(8) -0.0045(8) -0.0111(9)
C5 0.0520(13) 0.0644(14) 0.0447(11) -0.0130(10) -0.0095(10) -0.0034(11)
C20 0.0609(15) 0.0494(13) 0.0637(14) 0.0134(10) -0.0102(12) -0.0189(11)
C4 0.0539(14) 0.0722(16) 0.0496(12) -0.0068(11) -0.0132(11) -0.0099(12)
C15 0.0395(11) 0.0311(9) 0.0543(12) -0.0031(8) -0.0029(9) -0.0072(8)
C17 0.0496(14) 0.0534(14) 0.096(2) -0.0054(13) -0.0170(13) -0.0167(11)
C16 0.0491(13) 0.0452(12) 0.0620(13) -0.0009(10) -0.0117(10) -0.0163(10)
C19 0.0721(18) 0.0578(15) 0.0840(19) 0.0182(13) 0.0003(15) -0.0258(14)
C12 0.0527(13) 0.0454(11) 0.0394(10) -0.0081(8) -0.0031(9) -0.0073(10)
C10 0.0402(11) 0.0368(10) 0.0364(9) -0.0017(7) -0.0046(8) -0.0088(8)
C14 0.0463(13) 0.0521(12) 0.0462(11) -0.0008(9) 0.0045(9) -0.0178(10)
C9 0.0370(11) 0.0329(9) 0.0401(10) -0.0018(7) -0.0073(8) -0.0068(8)
C8 0.0368(10) 0.0346(9) 0.0348(9) -0.0026(7) -0.0021(7) -0.0084(8)
C7 0.0396(11) 0.0354(10) 0.0388(10) -0.0002(7) -0.0052(8) -0.0060(8)
O3 0.0446(8) 0.0366(7) 0.0458(8) -0.0009(6) -0.0137(6) -0.0053(6)
C11 0.0413(11) 0.0426(11) 0.0381(10) -0.0061(8) -0.0013(8) -0.0123(9)
C22 0.0416(11) 0.0378(10) 0.0392(10) -0.0025(8) -0.0015(9) -0.0065(8)
C21 0.093(2) 0.0867(19) 0.0517(14) -0.0124(13) -0.0206(14) -0.0246(16)
N1 0.0410(9) 0.0355(8) 0.0423(9) -0.0009(6) -0.0091(7) -0.0100(7)
N2 0.0419(9) 0.0411(9) 0.0385(8) -0.0041(7) 0.0018(7) -0.0132(7)
O1 0.0559(11) 0.0789(13) 0.0877(13) 0.0293(10) 0.0227(10) 0.0115(9)
O2 0.0535(10) 0.0626(10) 0.0666(10) 0.0257(8) 0.0084(8) 0.0097(8)
C23 0.0583(16) 0.0540(14) 0.0793(17) 0.0154(12) -0.0049(13) 0.0086(12)

loop_
_atom_type_symbol
_atom_type_description
_atom_type_scat_dispersion_real
_atom_type_scat_dispersion_imag
_atom_type_scat_source
C C 0.0033 0.0016 'International Tables Vol C Tables 4.2.6.8 and 6.1.1.4'
H H 0.0000 0.0000 'International Tables Vol C Tables 4.2.6.8 and 6.1.1.4'
N N 0.0061 0.0033 'International Tables Vol C Tables 4.2.6.8 and 6.1.1.4'
O O 0.0106 0.0060 'International Tables Vol C Tables 4.2.6.8 and 6.1.1.4'

loop_
_geom_angle_atom_site_label_1
_geom_angle_atom_site_label_2
_geom_angle_atom_site_label_3
_geom_angle
C2 C1 C6 120.4(2)
C2 C1 H1 119.8
C6 C1 H1 119.8
C3 C2 C1 121.8(2)
C3 C2 H2 119.1
C1 C2 H2 119.1
C2 C3 C4 117.6(2)
C2 C3 C21 121.6(2)
C4 C3 C21 120.8(2)
C19 C18 C17 119.0(2)
C19 C18 H9 120.5
C17 C18 H9 120.5
C1 C6 C5 118.32(19)
C1 C6 C7 119.60(19)
C5 C6 C7 122.07(18)
C6 C5 C4 120.5(2)
C6 C5 H4 119.7
C4 C5 H4 119.7
C19 C20 C15 119.5(2)
C19 C20 H7 120.3
C15 C20 H7 120.3
C3 C4 C5 121.2(2)
C3 C4 H3 119.4
C5 C4 H3 119.4
C16 C15 C20 119.0(2)
C16 C15 N1 120.38(18)
C20 C15 N1 120.30(19)
C18 C17 C16 120.7(2)
C18 C17 H10 119.7
C16 C17 H10 119.7
C17 C16 C15 120.1(2)
C17 C16 H11 119.9
C15 C16 H11 119.9
C18 C19 C20 121.7(2)
C18 C19 H8 119.2
C20 C19 H8 119.2
C10 C12 C13 106.58(19)
C10 C12 H13 124.8(14)
C13 C12 H13 128.6(14)
N2 C10 C12 107.90(18)
N2 C10 C9 110.56(16)
C12 C10 C9 141.51(19)
N2 C14 C13 107.1(2)
N2 C14 H15 120.3(14)
C13 C14 H15 132.5(15)
N1 C9 C10 113.72(16)
N1 C9 C8 105.68(14)
C10 C9 C8 103.83(15)
N1 C9 H12 109.2(11)
C10 C9 H12 114.3(11)
C8 C9 H12 109.6(11)
C22 C8 C11 112.70(16)
C22 C8 C7 111.49(15)
C11 C8 C7 114.27(16)
C22 C8 C9 110.24(15)
C11 C8 C9 106.25(15)
C7 C8 C9 101.09(14)
O3 C7 C6 109.08(15)
O3 C7 C8 102.46(14)
C6 C7 C8 117.99(16)
O3 C7 H6 110.6(12)
C6 C7 H6 110.9(12)
C8 C7 H6 105.4(12)
N1 O3 C7 105.41(13)
N2 C11 C8 103.46(15)
N2 C11 H16A 106.5(12)
C8 C11 H16A 111.8(13)
N2 C11 H16B 110.7(12)
C8 C11 H16B 111.5(13)
H16A C11 H16B 112.3(18)
O1 C22 O2 122.22(19)
O1 C22 C8 125.31(18)
O2 C22 C8 112.44(17)
C3 C21 H5A 109.5
C3 C21 H5C 109.5
H5A C21 H5C 109.5
C3 C21 H5B 109.5
H5A C21 H5B 109.5
H5C C21 H5B 109.5
C15 N1 O3 111.72(14)
C15 N1 C9 117.74(15)
O3 N1 C9 104.22(13)
C10 N2 C14 110.03(17)
C10 N2 C11 115.07(16)
C14 N2 C11 134.57(18)
C22 O2 C23 117.69(18)
O2 C23 H17B 109.5
O2 C23 H17A 109.5
H17B C23 H17A 109.5
O2 C23 H17C 109.5
H17B C23 H17C 109.5
H17A C23 H17C 109.5
C14 C13 C12 108.4(2)
C14 C13 H1' 126.7(15)
C12 C13 H1' 124.9(15)

loop_
_geom_bond_atom_site_label_1
_geom_bond_atom_site_label_2
_geom_bond_distance
C1 C2 1.381(3)
C1 C6 1.385(3)
C1 H1 0.9300
C2 C3 1.377(3)
C2 H2 0.9300
C3 C4 1.383(3)
C3 C21 1.515(3)
C18 C19 1.361(4)
C18 C17 1.376(4)
C18 H9 0.9300
C6 C5 1.386(3)
C6 C7 1.502(3)
C5 C4 1.387(3)
C5 H4 0.9300
C20 C19 1.383(3)
C20 C15 1.389(3)
C20 H7 0.9300
C4 H3 0.9300
C15 C16 1.386(3)
C15 N1 1.427(2)
C17 C16 1.384(3)
C17 H10 0.9300
C16 H11 0.9300
C19 H8 0.9300
C12 C10 1.379(3)
C12 C13 1.410(3)
C12 H13 1.00(2)
C10 N2 1.360(2)
C10 C9 1.484(3)
C14 N2 1.367(3)
C14 C13 1.368(3)
C14 H15 0.94(2)
C9 N1 1.479(2)
C9 C8 1.582(3)
C9 H12 1.011(19)
C8 C22 1.516(3)
C8 C11 1.546(3)
C8 C7 1.549(3)
C7 O3 1.441(2)
C7 H6 0.98(2)
O3 N1 1.4310(19)
C11 N2 1.452(2)
C11 H16A 0.96(2)
C11 H16B 0.98(2)
C22 O1 1.189(2)
C22 O2 1.313(2)
C21 H5A 0.9600
C21 H5C 0.9600
C21 H5B 0.9600
O2 C23 1.446(3)
C23 H17B 0.9600
C23 H17A 0.9600
C23 H17C 0.9600
C13 H1' 1.07(3)

loop_
_geom_torsion_atom_site_label_1
_geom_torsion_atom_site_label_2
_geom_torsion_atom_site_label_3
_geom_torsion_atom_site_label_4
_geom_torsion
C6 C1 C2 C3 0.6(4)
C1 C2 C3 C4 -0.1(4)
C1 C2 C3 C21 179.7(2)
C2 C1 C6 C5 -0.5(3)
C2 C1 C6 C7 178.9(2)
C1 C6 C5 C4 -0.1(3)
C7 C6 C5 C4 -179.4(2)
C2 C3 C4 C5 -0.5(4)
C21 C3 C4 C5 179.7(2)
C6 C5 C4 C3 0.6(4)
C19 C20 C15 C16 0.6(3)
C19 C20 C15 N1 174.4(2)
C19 C18 C17 C16 -0.3(4)
C18 C17 C16 C15 1.3(4)
C20 C15 C16 C17 -1.3(3)
N1 C15 C16 C17 -175.19(19)
C17 C18 C19 C20 -0.5(4)
C15 C20 C19 C18 0.4(4)
C13 C12 C10 N2 -0.1(2)
C13 C12 C10 C9 -177.9(2)
N2 C10 C9 N1 115.02(17)
C12 C10 C9 N1 -67.3(3)
N2 C10 C9 C8 0.7(2)
C12 C10 C9 C8 178.4(2)
N1 C9 C8 C22 122.49(16)
C10 C9 C8 C22 -117.56(17)
N1 C9 C8 C11 -115.11(16)
C10 C9 C8 C11 4.85(19)
N1 C9 C8 C7 4.45(18)
C10 C9 C8 C7 124.41(16)
C1 C6 C7 O3 158.28(18)
C5 C6 C7 O3 -22.4(3)
C1 C6 C7 C8 -85.5(2)
C5 C6 C7 C8 93.8(2)
C22 C8 C7 O3 -146.69(15)
C11 C8 C7 O3 84.09(18)
C9 C8 C7 O3 -29.56(18)
C22 C8 C7 C6 93.5(2)
C11 C8 C7 C6 -35.7(2)
C9 C8 C7 C6 -149.33(17)
C6 C7 O3 N1 172.13(14)
C8 C7 O3 N1 46.33(17)
C22 C8 C11 N2 112.61(17)
C7 C8 C11 N2 -118.78(17)
C9 C8 C11 N2 -8.22(19)
C11 C8 C22 O1 142.1(2)
C7 C8 C22 O1 12.0(3)
C9 C8 C22 O1 -99.4(3)
C11 C8 C22 O2 -39.9(2)
C7 C8 C22 O2 -169.96(17)
C9 C8 C22 O2 78.6(2)
C16 C15 N1 O3 -164.68(17)
C20 C15 N1 O3 21.5(2)
C16 C15 N1 C9 -44.1(3)
C20 C15 N1 C9 142.09(19)
C7 O3 N1 C15 84.42(17)
C7 O3 N1 C9 -43.73(17)
C10 C9 N1 C15 144.95(17)
C8 C9 N1 C15 -101.82(18)
C10 C9 N1 O3 -90.68(17)
C8 C9 N1 O3 22.55(18)
C12 C10 N2 C14 0.4(2)
C9 C10 N2 C14 178.89(16)
C12 C10 N2 C11 174.81(17)
C9 C10 N2 C11 -6.7(2)
C13 C14 N2 C10 -0.5(2)
C13 C14 N2 C11 -173.4(2)
C8 C11 N2 C10 9.5(2)
C8 C11 N2 C14 -177.9(2)
O1 C22 O2 C23 -5.2(4)
C8 C22 O2 C23 176.8(2)
N2 C14 C13 C12 0.4(2)
C10 C12 C13 C14 -0.2(2)
